data_4328833
loop_
_publ_author_name
'Andrey Y. Khalimon'
'Oleg G. Shirobokov'
'Erik Peterson'
'Razvan Simionescu'
'Lyudmila G. Kuzmina'
'Judith A.K. Howard'
'Georgii I. Nikonov'

_publ_section_title
;
 Mechanistic Aspects of Hydrosilylation Catalyzed by
 (ArN=)Mo(H)(Cl)(PMe3)3
;
_journal_name_full 'Inorganic Chemistry'
_journal_page_first 4300
_journal_page_last 4313
_journal_paper_doi 10.1021/ic300010c
_journal_volume 51
_journal_year 2012
_chemical_formula_moiety 'C27 H55 Cl Mo N O P3'
_chemical_formula_sum 'C27 H55 Cl Mo N O P3'
_chemical_formula_weight 634.02
_chemical_name_systematic
; 
 ? 
;
_space_group_IT_number 14
_symmetry_cell_setting monoclinic
_symmetry_space_group_name_Hall '-P 2ybc'
_symmetry_space_group_name_H-M 'P 1 21/c 1'
_atom_sites_solution_hydrogens geom
_atom_sites_solution_primary direct
_atom_sites_solution_secondary difmap
_audit_creation_method SHELXL-97
_cell_angle_alpha 90.00
_cell_angle_beta 102.5750(10)
_cell_angle_gamma 90.00
_cell_formula_units_Z 4
_cell_length_a 12.6249(11)
_cell_length_b 19.6456(17)
_cell_length_c 13.7219(12)
_cell_measurement_reflns_used 9947
_cell_measurement_temperature 153(2)
_cell_measurement_theta_max 30.353
_cell_measurement_theta_min 2.242
_cell_volume 3321.7(5)
_computing_structure_refinement 'SHELXL-97 (Sheldrick, 1997)'
_computing_structure_solution 'SHELXS-97 (Sheldrick, 1990)'
_diffrn_ambient_temperature 153(2)
_diffrn_measured_fraction_theta_full 0.997
_diffrn_measured_fraction_theta_max 0.997
_diffrn_measurement_device_type 'Bruker SMART-APEX-II'
_diffrn_measurement_method \w
_diffrn_radiation_monochromator graphite
_diffrn_radiation_source 'fine-focus sealed tube'
_diffrn_radiation_type MoK\a
_diffrn_radiation_wavelength 0.71073
_diffrn_reflns_av_R_equivalents 0.0337
_diffrn_reflns_av_sigmaI/netI 0.0295
_diffrn_reflns_limit_h_max 16
_diffrn_reflns_limit_h_min -16
_diffrn_reflns_limit_k_max 26
_diffrn_reflns_limit_k_min -26
_diffrn_reflns_limit_l_max 18
_diffrn_reflns_limit_l_min -18
_diffrn_reflns_number 34861
_diffrn_reflns_theta_full 28.50
_diffrn_reflns_theta_max 28.50
_diffrn_reflns_theta_min 1.65
_diffrn_standards_number 0
_exptl_absorpt_coefficient_mu 0.639
_exptl_absorpt_correction_T_max 0.9749
_exptl_absorpt_correction_T_min 0.8315
_exptl_absorpt_correction_type multi-scan
_exptl_absorpt_process_details SADABS
_exptl_crystal_colour dark-green
_exptl_crystal_density_diffrn 1.268
_exptl_crystal_description plate
_exptl_crystal_F_000 1344
_exptl_crystal_size_max 0.30
_exptl_crystal_size_mid 0.28
_exptl_crystal_size_min 0.04
_refine_diff_density_max 2.572
_refine_diff_density_min -0.436
_refine_diff_density_rms 0.109
_refine_ls_extinction_method none
_refine_ls_goodness_of_fit_ref 1.170
_refine_ls_hydrogen_treatment constr
_refine_ls_matrix_type full
_refine_ls_number_parameters 307
_refine_ls_number_reflns 8402
_refine_ls_number_restraints 0
_refine_ls_restrained_S_all 1.170
_refine_ls_R_factor_all 0.0508
_refine_ls_R_factor_gt 0.0433
_refine_ls_shift/su_max 0.001
_refine_ls_shift/su_mean 0.000
_refine_ls_structure_factor_coef Fsqd
_refine_ls_weighting_details 'calc w=1/[\s^2^(Fo^2^)+(0.0362P)^2^+12.2427P] where P=(Fo^2^+2Fc^2^)/3'
_refine_ls_weighting_scheme calc
_refine_ls_wR_factor_gt 0.1238
_refine_ls_wR_factor_ref 0.1262
_reflns_number_gt 7286
_reflns_number_total 8402
_reflns_threshold_expression >2sigma(I)
_cod_data_source_file ic300010c_si_003.cif
_cod_data_source_block p21c
_cod_original_sg_symbol_H-M 'P 21/c'
_cod_database_code 4328833

loop_
_symmetry_equiv_pos_as_xyz
'x, y, z'
'-x, y+1/2, -z+1/2'
'-x, -y, -z'
'x, -y-1/2, z-1/2'

loop_
_atom_site_label
_atom_site_type_symbol
_atom_site_fract_x
_atom_site_fract_y
_atom_site_fract_z
_atom_site_U_iso_or_equiv
_atom_site_adp_type
_atom_site_occupancy
_atom_site_symmetry_multiplicity
_atom_site_calc_flag
_atom_site_refinement_flags
Mo1 Mo -0.78811(2) 0.093745(13) 0.29195(2) 0.01431(8) Uani 1 1 d .
P1 P -0.67154(8) 0.00830(5) 0.23379(7) 0.02271(19) Uani 1 1 d .
P2 P -0.75095(7) 0.06541(5) 0.47786(6) 0.01919(18) Uani 1 1 d .
P3 P -0.84063(8) 0.14281(5) 0.11948(7) 0.02069(18) Uani 1 1 d .
Cl1 Cl -0.86917(7) 0.19870(4) 0.35667(6) 0.02183(17) Uani 1 1 d .
N1 N -0.9069(2) 0.04166(14) 0.2691(2) 0.0157(5) Uani 1 1 d .
O1 O -0.6536(2) 0.14880(13) 0.3088(2) 0.0249(5) Uani 1 1 d .
C1 C -1.0032(3) 0.00416(16) 0.2476(2) 0.0167(6) Uani 1 1 d .
C2 C -1.0008(3) -0.06831(17) 0.2499(2) 0.0185(6) Uani 1 1 d .
C3 C -1.0987(3) -0.10404(18) 0.2232(3) 0.0223(7) Uani 1 1 d .
H3A H -1.0977 -0.1524 0.2244 0.027 Uiso 1 1 calc R
C4 C -1.1963(3) -0.0707(2) 0.1955(3) 0.0252(7) Uani 1 1 d .
H4A H -1.2616 -0.0960 0.1757 0.030 Uiso 1 1 calc R
C5 C -1.1994(3) 0.0001(2) 0.1963(3) 0.0246(7) Uani 1 1 d .
H5A H -1.2675 0.0226 0.1791 0.029 Uiso 1 1 calc R
C6 C -1.1047(3) 0.03859(17) 0.2219(2) 0.0195(6) Uani 1 1 d .
C7 C -0.8957(3) -0.10678(17) 0.2858(3) 0.0226(7) Uani 1 1 d .
H7A H -0.8345 -0.0743 0.2865 0.027 Uiso 1 1 calc R
C8 C -0.8875(3) -0.1316(2) 0.3923(3) 0.0297(8) Uani 1 1 d .
H8A H -0.8967 -0.0930 0.4350 0.045 Uiso 1 1 calc R
H8B H -0.8161 -0.1524 0.4173 0.045 Uiso 1 1 calc R
H8C H -0.9443 -0.1654 0.3933 0.045 Uiso 1 1 calc R
C9 C -0.8811(3) -0.1668(2) 0.2191(3) 0.0325(9) Uani 1 1 d .
H9A H -0.8863 -0.1506 0.1506 0.049 Uiso 1 1 calc R
H9B H -0.9380 -0.2006 0.2198 0.049 Uiso 1 1 calc R
H9C H -0.8098 -0.1875 0.2439 0.049 Uiso 1 1 calc R
C10 C -1.1124(3) 0.11555(18) 0.2283(3) 0.0209(7) Uani 1 1 d .
H10A H -1.0386 0.1349 0.2309 0.025 Uiso 1 1 calc R
C11 C -1.1462(4) 0.1352(2) 0.3248(3) 0.0332(9) Uani 1 1 d .
H11A H -1.0958 0.1148 0.3818 0.050 Uiso 1 1 calc R
H11B H -1.2199 0.1186 0.3228 0.050 Uiso 1 1 calc R
H11C H -1.1446 0.1849 0.3318 0.050 Uiso 1 1 calc R
C12 C -1.1904(3) 0.1466(2) 0.1383(3) 0.0347(9) Uani 1 1 d .
H12A H -1.1675 0.1338 0.0770 0.052 Uiso 1 1 calc R
H12B H -1.1896 0.1963 0.1447 0.052 Uiso 1 1 calc R
H12C H -1.2640 0.1296 0.1356 0.052 Uiso 1 1 calc R
C13 C -0.6126(3) -0.0642(2) 0.3118(3) 0.0313(8) Uani 1 1 d .
H13A H -0.5693 -0.0919 0.2755 0.047 Uiso 1 1 calc R
H13B H -0.6710 -0.0920 0.3278 0.047 Uiso 1 1 calc R
H13C H -0.5660 -0.0473 0.3738 0.047 Uiso 1 1 calc R
C14 C -0.5464(3) 0.0433(2) 0.2091(4) 0.0361(9) Uani 1 1 d .
H14A H -0.5045 0.0069 0.1864 0.054 Uiso 1 1 calc R
H14B H -0.5035 0.0636 0.2703 0.054 Uiso 1 1 calc R
H14C H -0.5639 0.0783 0.1572 0.054 Uiso 1 1 calc R
C15 C -0.7294(4) -0.0348(2) 0.1164(3) 0.0360(9) Uani 1 1 d .
H15A H -0.6765 -0.0673 0.1008 0.054 Uiso 1 1 calc R
H15B H -0.7474 -0.0011 0.0626 0.054 Uiso 1 1 calc R
H15C H -0.7954 -0.0591 0.1226 0.054 Uiso 1 1 calc R
C16 C -0.6878(3) 0.1306(2) 0.5662(3) 0.0284(8) Uani 1 1 d .
H16A H -0.6783 0.1130 0.6344 0.043 Uiso 1 1 calc R
H16B H -0.7344 0.1710 0.5586 0.043 Uiso 1 1 calc R
H16C H -0.6169 0.1427 0.5532 0.043 Uiso 1 1 calc R
C17 C -0.8803(3) 0.0552(2) 0.5129(3) 0.0275(8) Uani 1 1 d .
H17A H -0.8681 0.0443 0.5841 0.041 Uiso 1 1 calc R
H17B H -0.9211 0.0182 0.4738 0.041 Uiso 1 1 calc R
H17C H -0.9218 0.0976 0.4996 0.041 Uiso 1 1 calc R
C18 C -0.6764(3) -0.0096(2) 0.5350(3) 0.0285(8) Uani 1 1 d .
H18A H -0.6727 -0.0093 0.6071 0.043 Uiso 1 1 calc R
H18B H -0.6028 -0.0089 0.5229 0.043 Uiso 1 1 calc R
H18C H -0.7139 -0.0509 0.5057 0.043 Uiso 1 1 calc R
C19 C -0.9378(3) 0.0923(2) 0.0307(3) 0.0305(8) Uani 1 1 d .
H19A H -0.9536 0.1151 -0.0343 0.046 Uiso 1 1 calc R
H19B H -1.0050 0.0874 0.0549 0.046 Uiso 1 1 calc R
H19C H -0.9071 0.0472 0.0239 0.046 Uiso 1 1 calc R
C20 C -0.7348(3) 0.1615(2) 0.0515(3) 0.0287(8) Uani 1 1 d .
H20A H -0.7679 0.1802 -0.0143 0.043 Uiso 1 1 calc R
H20B H -0.6957 0.1195 0.0432 0.043 Uiso 1 1 calc R
H20C H -0.6840 0.1948 0.0890 0.043 Uiso 1 1 calc R
C21 C -0.9084(4) 0.2253(2) 0.1105(3) 0.0308(8) Uani 1 1 d .
H21A H -0.9257 0.2403 0.0407 0.046 Uiso 1 1 calc R
H21B H -0.8604 0.2587 0.1511 0.046 Uiso 1 1 calc R
H21C H -0.9755 0.2213 0.1350 0.046 Uiso 1 1 calc R
C22 C -0.5985(3) 0.20156(17) 0.3674(3) 0.0220(7) Uani 1 1 d .
H22A H -0.6381 0.2124 0.4211 0.026 Uiso 1 1 calc R
C23 C -0.5944(3) 0.26574(19) 0.3057(3) 0.0272(8) Uani 1 1 d .
H23A H -0.6692 0.2809 0.2757 0.033 Uiso 1 1 calc R
H23B H -0.5572 0.2557 0.2509 0.033 Uiso 1 1 calc R
C27 C -0.4835(3) 0.1792(2) 0.4167(4) 0.0367(10) Uani 1 1 d .
H27A H -0.4869 0.1380 0.4574 0.044 Uiso 1 1 calc R
H27B H -0.4436 0.1674 0.3644 0.044 Uiso 1 1 calc R
C24 C -0.5338(3) 0.3226(2) 0.3715(3) 0.0330(9) Uani 1 1 d .
H24A H -0.5294 0.3632 0.3299 0.040 Uiso 1 1 calc R
H24B H -0.5748 0.3353 0.4227 0.040 Uiso 1 1 calc R
C26 C -0.4228(4) 0.2353(3) 0.4830(4) 0.0512(14) Uani 1 1 d .
H26A H -0.3478 0.2201 0.5119 0.061 Uiso 1 1 calc R
H26B H -0.4592 0.2445 0.5386 0.061 Uiso 1 1 calc R
C25 C -0.4197(4) 0.3004(2) 0.4230(4) 0.0470(12) Uani 1 1 d .
H25A H -0.3844 0.3371 0.4681 0.056 Uiso 1 1 calc R
H25B H -0.3760 0.2926 0.3722 0.056 Uiso 1 1 calc R

loop_
_atom_site_aniso_label
_atom_site_aniso_U_11
_atom_site_aniso_U_22
_atom_site_aniso_U_33
_atom_site_aniso_U_23
_atom_site_aniso_U_13
_atom_site_aniso_U_12
Mo1 0.01504(13) 0.01329(13) 0.01416(13) -0.00085(10) 0.00224(9) -0.00073(10)
P1 0.0232(4) 0.0214(4) 0.0241(4) -0.0025(3) 0.0064(3) 0.0038(3)
P2 0.0192(4) 0.0208(4) 0.0163(4) 0.0013(3) 0.0010(3) -0.0016(3)
P3 0.0252(4) 0.0208(4) 0.0161(4) 0.0017(3) 0.0045(3) 0.0010(3)
Cl1 0.0248(4) 0.0176(4) 0.0225(4) -0.0035(3) 0.0039(3) 0.0019(3)
N1 0.0175(13) 0.0143(12) 0.0148(12) -0.0004(10) 0.0024(10) 0.0018(10)
O1 0.0208(12) 0.0214(12) 0.0316(14) -0.0048(10) 0.0042(10) -0.0051(10)
C1 0.0195(15) 0.0168(15) 0.0127(13) -0.0009(11) 0.0009(11) -0.0031(12)
C2 0.0227(16) 0.0174(15) 0.0154(14) -0.0008(12) 0.0040(12) -0.0019(13)
C3 0.0281(18) 0.0198(16) 0.0190(16) -0.0023(13) 0.0050(13) -0.0065(13)
C4 0.0235(18) 0.0277(18) 0.0231(17) -0.0037(14) 0.0021(14) -0.0115(14)
C5 0.0197(17) 0.0281(18) 0.0236(17) 0.0037(14) -0.0003(13) -0.0012(14)
C6 0.0195(16) 0.0204(16) 0.0176(15) 0.0024(12) 0.0020(12) 0.0000(13)
C7 0.0238(17) 0.0151(15) 0.0281(18) -0.0011(13) 0.0039(14) -0.0016(13)
C8 0.0292(19) 0.0277(19) 0.0286(19) 0.0038(15) -0.0018(15) -0.0004(15)
C9 0.034(2) 0.0238(19) 0.039(2) -0.0046(16) 0.0061(17) 0.0059(16)
C10 0.0187(16) 0.0195(15) 0.0234(17) 0.0030(13) 0.0023(13) 0.0005(13)
C11 0.043(2) 0.0245(19) 0.033(2) 0.0015(16) 0.0112(18) 0.0008(17)
C12 0.031(2) 0.030(2) 0.037(2) 0.0099(17) -0.0039(17) 0.0042(17)
C13 0.029(2) 0.0275(19) 0.037(2) 0.0013(16) 0.0067(16) 0.0101(16)
C14 0.031(2) 0.037(2) 0.046(2) 0.0030(19) 0.0188(19) 0.0058(17)
C15 0.049(3) 0.029(2) 0.029(2) -0.0068(16) 0.0061(18) 0.0081(18)
C16 0.038(2) 0.0285(19) 0.0181(16) -0.0037(14) 0.0036(15) -0.0060(16)
C17 0.0261(18) 0.034(2) 0.0241(18) 0.0024(15) 0.0083(14) 0.0008(15)
C18 0.0285(19) 0.0271(19) 0.0268(18) 0.0071(15) -0.0011(15) 0.0032(15)
C19 0.033(2) 0.039(2) 0.0177(17) -0.0014(15) 0.0012(14) -0.0026(17)
C20 0.033(2) 0.031(2) 0.0244(18) 0.0046(15) 0.0117(15) 0.0007(16)
C21 0.043(2) 0.0260(19) 0.0256(18) 0.0079(15) 0.0117(17) 0.0080(17)
C22 0.0208(16) 0.0186(16) 0.0258(17) 0.0023(13) 0.0030(13) -0.0040(13)
C23 0.0269(18) 0.0240(18) 0.0287(19) 0.0039(15) 0.0022(15) -0.0035(14)
C27 0.025(2) 0.029(2) 0.051(3) 0.0092(19) -0.0032(18) 0.0001(16)
C24 0.035(2) 0.0231(18) 0.041(2) 0.0034(16) 0.0080(18) -0.0094(16)
C26 0.034(2) 0.044(3) 0.061(3) 0.008(2) -0.020(2) -0.009(2)
C25 0.032(2) 0.038(2) 0.064(3) 0.002(2) -0.005(2) -0.0170(19)

loop_
_atom_type_symbol
_atom_type_description
_atom_type_scat_dispersion_real
_atom_type_scat_dispersion_imag
_atom_type_scat_source
C C 0.0033 0.0016 'International Tables Vol C Tables 4.2.6.8 and 6.1.1.4'
H H 0.0000 0.0000 'International Tables Vol C Tables 4.2.6.8 and 6.1.1.4'
N N 0.0061 0.0033 'International Tables Vol C Tables 4.2.6.8 and 6.1.1.4'
O O 0.0106 0.0060 'International Tables Vol C Tables 4.2.6.8 and 6.1.1.4'
P P 0.1023 0.0942 'International Tables Vol C Tables 4.2.6.8 and 6.1.1.4'
Cl Cl 0.1484 0.1585 'International Tables Vol C Tables 4.2.6.8 and 6.1.1.4'
Mo Mo -1.6832 0.6857 'International Tables Vol C Tables 4.2.6.8 and 6.1.1.4'

loop_
_geom_angle_atom_site_label_1
_geom_angle_atom_site_label_2
_geom_angle_atom_site_label_3
_geom_angle
N1 Mo1 O1 175.99(11)
N1 Mo1 P1 95.18(9)
O1 Mo1 P1 81.58(8)
N1 Mo1 P3 90.87(9)
O1 Mo1 P3 86.80(8)
P1 Mo1 P3 90.57(3)
N1 Mo1 Cl1 98.00(9)
O1 Mo1 Cl1 85.22(8)
P1 Mo1 Cl1 166.79(3)
P3 Mo1 Cl1 88.52(3)
N1 Mo1 P2 90.86(9)
O1 Mo1 P2 92.06(8)
P1 Mo1 P2 100.45(3)
P3 Mo1 P2 168.63(3)
Cl1 Mo1 P2 80.12(3)
C14 P1 C15 102.0(2)
C14 P1 C13 98.2(2)
C15 P1 C13 100.9(2)
C14 P1 Mo1 113.86(15)
C15 P1 Mo1 116.55(15)
C13 P1 Mo1 122.07(14)
C17 P2 C16 100.96(19)
C17 P2 C18 101.89(19)
C16 P2 C18 99.85(18)
C17 P2 Mo1 108.00(13)
C16 P2 Mo1 118.05(13)
C18 P2 Mo1 124.70(14)
C19 P3 C21 101.6(2)
C19 P3 C20 103.24(19)
C21 P3 C20 99.88(19)
C19 P3 Mo1 115.00(14)
C21 P3 Mo1 115.39(13)
C20 P3 Mo1 119.15(13)
C1 N1 Mo1 176.4(2)
C22 O1 Mo1 140.9(2)
N1 C1 C6 119.8(3)
N1 C1 C2 120.6(3)
C6 C1 C2 119.6(3)
C3 C2 C1 118.8(3)
C3 C2 C7 119.8(3)
C1 C2 C7 121.3(3)
C4 C3 C2 121.4(3)
C4 C3 H3A 119.3
C2 C3 H3A 119.3
C3 C4 C5 120.0(3)
C3 C4 H4A 120.0
C5 C4 H4A 120.0
C4 C5 C6 121.4(3)
C4 C5 H5A 119.3
C6 C5 H5A 119.3
C5 C6 C1 118.7(3)
C5 C6 C10 119.5(3)
C1 C6 C10 121.7(3)
C2 C7 C8 110.1(3)
C2 C7 C9 113.7(3)
C8 C7 C9 109.7(3)
C2 C7 H7A 107.7
C8 C7 H7A 107.7
C9 C7 H7A 107.7
C7 C8 H8A 109.5
C7 C8 H8B 109.5
H8A C8 H8B 109.5
C7 C8 H8C 109.5
H8A C8 H8C 109.5
H8B C8 H8C 109.5
C7 C9 H9A 109.5
C7 C9 H9B 109.5
H9A C9 H9B 109.5
C7 C9 H9C 109.5
H9A C9 H9C 109.5
H9B C9 H9C 109.5
C6 C10 C11 109.6(3)
C6 C10 C12 112.9(3)
C11 C10 C12 110.3(3)
C6 C10 H10A 107.9
C11 C10 H10A 107.9
C12 C10 H10A 107.9
C10 C11 H11A 109.5
C10 C11 H11B 109.5
H11A C11 H11B 109.5
C10 C11 H11C 109.5
H11A C11 H11C 109.5
H11B C11 H11C 109.5
C10 C12 H12A 109.5
C10 C12 H12B 109.5
H12A C12 H12B 109.5
C10 C12 H12C 109.5
H12A C12 H12C 109.5
H12B C12 H12C 109.5
P1 C13 H13A 109.5
P1 C13 H13B 109.5
H13A C13 H13B 109.5
P1 C13 H13C 109.5
H13A C13 H13C 109.5
H13B C13 H13C 109.5
P1 C14 H14A 109.5
P1 C14 H14B 109.5
H14A C14 H14B 109.5
P1 C14 H14C 109.5
H14A C14 H14C 109.5
H14B C14 H14C 109.5
P1 C15 H15A 109.5
P1 C15 H15B 109.5
H15A C15 H15B 109.5
P1 C15 H15C 109.5
H15A C15 H15C 109.5
H15B C15 H15C 109.5
P2 C16 H16A 109.5
P2 C16 H16B 109.5
H16A C16 H16B 109.5
P2 C16 H16C 109.5
H16A C16 H16C 109.5
H16B C16 H16C 109.5
P2 C17 H17A 109.5
P2 C17 H17B 109.5
H17A C17 H17B 109.5
P2 C17 H17C 109.5
H17A C17 H17C 109.5
H17B C17 H17C 109.5
P2 C18 H18A 109.5
P2 C18 H18B 109.5
H18A C18 H18B 109.5
P2 C18 H18C 109.5
H18A C18 H18C 109.5
H18B C18 H18C 109.5
P3 C19 H19A 109.5
P3 C19 H19B 109.5
H19A C19 H19B 109.5
P3 C19 H19C 109.5
H19A C19 H19C 109.5
H19B C19 H19C 109.5
P3 C20 H20A 109.5
P3 C20 H20B 109.5
H20A C20 H20B 109.5
P3 C20 H20C 109.5
H20A C20 H20C 109.5
H20B C20 H20C 109.5
P3 C21 H21A 109.5
P3 C21 H21B 109.5
H21A C21 H21B 109.5
P3 C21 H21C 109.5
H21A C21 H21C 109.5
H21B C21 H21C 109.5
O1 C22 C27 110.3(3)
O1 C22 C23 111.4(3)
C27 C22 C23 109.9(3)
O1 C22 H22A 108.4
C27 C22 H22A 108.4
C23 C22 H22A 108.4
C22 C23 C24 110.4(3)
C22 C23 H23A 109.6
C24 C23 H23A 109.6
C22 C23 H23B 109.6
C24 C23 H23B 109.6
H23A C23 H23B 108.1
C26 C27 C22 111.3(4)
C26 C27 H27A 109.4
C22 C27 H27A 109.4
C26 C27 H27B 109.4
C22 C27 H27B 109.4
H27A C27 H27B 108.0
C25 C24 C23 111.4(4)
C25 C24 H24A 109.3
C23 C24 H24A 109.3
C25 C24 H24B 109.3
C23 C24 H24B 109.3
H24A C24 H24B 108.0
C27 C26 C25 110.6(4)
C27 C26 H26A 109.5
C25 C26 H26A 109.5
C27 C26 H26B 109.5
C25 C26 H26B 109.5
H26A C26 H26B 108.1
C24 C25 C26 110.9(4)
C24 C25 H25A 109.5
C26 C25 H25A 109.5
C24 C25 H25B 109.5
C26 C25 H25B 109.5
H25A C25 H25B 108.1

loop_
_geom_bond_atom_site_label_1
_geom_bond_atom_site_label_2
_geom_bond_distance
Mo1 N1 1.786(3)
Mo1 O1 1.984(2)
Mo1 P1 2.4762(10)
Mo1 P3 2.5072(9)
Mo1 Cl1 2.5462(9)
Mo1 P2 2.5528(9)
P1 C14 1.822(4)
P1 C15 1.826(4)
P1 C13 1.839(4)
P2 C17 1.811(4)
P2 C16 1.823(4)
P2 C18 1.831(4)
P3 C19 1.823(4)
P3 C21 1.825(4)
P3 C20 1.826(4)
N1 C1 1.397(4)
O1 C22 1.401(4)
C1 C6 1.423(5)
C1 C2 1.424(4)
C2 C3 1.399(5)
C2 C7 1.513(5)
C3 C4 1.374(5)
C3 H3A 0.9500
C4 C5 1.391(5)
C4 H4A 0.9500
C5 C6 1.394(5)
C5 H5A 0.9500
C6 C10 1.519(5)
C7 C8 1.523(5)
C7 C9 1.528(5)
C7 H7A 1.0000
C8 H8A 0.9800
C8 H8B 0.9800
C8 H8C 0.9800
C9 H9A 0.9800
C9 H9B 0.9800
C9 H9C 0.9800
C10 C11 1.527(5)
C10 C12 1.529(5)
C10 H10A 1.0000
C11 H11A 0.9800
C11 H11B 0.9800
C11 H11C 0.9800
C12 H12A 0.9800
C12 H12B 0.9800
C12 H12C 0.9800
C13 H13A 0.9800
C13 H13B 0.9800
C13 H13C 0.9800
C14 H14A 0.9800
C14 H14B 0.9800
C14 H14C 0.9800
C15 H15A 0.9800
C15 H15B 0.9800
C15 H15C 0.9800
C16 H16A 0.9800
C16 H16B 0.9800
C16 H16C 0.9800
C17 H17A 0.9800
C17 H17B 0.9800
C17 H17C 0.9800
C18 H18A 0.9800
C18 H18B 0.9800
C18 H18C 0.9800
C19 H19A 0.9800
C19 H19B 0.9800
C19 H19C 0.9800
C20 H20A 0.9800
C20 H20B 0.9800
C20 H20C 0.9800
C21 H21A 0.9800
C21 H21B 0.9800
C21 H21C 0.9800
C22 C27 1.526(5)
C22 C23 1.526(5)
C22 H22A 1.0000
C23 C24 1.531(5)
C23 H23A 0.9900
C23 H23B 0.9900
C27 C26 1.525(6)
C27 H27A 0.9900
C27 H27B 0.9900
C24 C25 1.524(6)
C24 H24A 0.9900
C24 H24B 0.9900
C26 C25 1.526(7)
C26 H26A 0.9900
C26 H26B 0.9900
C25 H25A 0.9900
C25 H25B 0.9900
